data_1575503
loop_
_publ_author_name
'Nalbandyan, Vladimir B.'
'Shukaev, Igor L.'
'Popov, Yuri V.'
'Vasiliev, Alexander N.'
'Vasilchikova, Tatyana M.'

_publ_section_title
;
 Structure and magnetic properties of high-entropy honeycomb-layered
 A<sub>3</sub>Q<sub>2</sub>SbO<sub>6</sub> (A = Li or Na; Q =
 Co<sub>1/5</sub>Ni<sub>1/5</sub>Cu<sub>1/5</sub>Mg<sub>1/5</sub>Zn<sub>1/5</sub>).
;
_journal_issue 36
_journal_name_full 'Dalton transactions (Cambridge, England : 2003)'
_journal_page_first 13738
_journal_page_last 13746
_journal_paper_doi 10.1039/d5dt01771h
_journal_volume 54
_journal_year 2025
_chemical_formula_structural 'Na3 Mg0.4 Co0.4 Ni0.4 Cu0.4 Zn0.4 Sb O6'
_chemical_formula_sum 'Co0.4 Cu0.4 Mg0.4 Na3 Ni0.4 O6 Sb Zn0.4'
_chemical_formula_weight 395.06
_chemical_name_systematic
;
sodium magnesium cobalt nickel copper zinc antimony(+5) oxide
;
_space_group_IT_number 12
_space_group_name_Hall '-C 2y'
_space_group_name_H-M_alt 'C 1 2/m 1'
_symmetry_cell_setting monoclinic
_symmetry_space_group_name_Hall '-C 2y'
_symmetry_space_group_name_H-M 'C 1 2/m 1'
_audit_creation_date 2024-08-03T23:08
_audit_creation_method 'from EXP file using GSAS2CIF'
_audit_update_record
;
2024-10-10 deposited with the CCDC.	2025-08-15 downloaded from the CCDC.
;
_cell_angle_alpha 90.0
_cell_angle_beta 108.5417(29)
_cell_angle_gamma 90.0
_cell_formula_units_Z 2
_cell_length_a 5.34861(21)
_cell_length_b 9.22223(27)
_cell_length_c 5.66321(15)
_cell_measurement_temperature 298
_cell_volume 264.844(15)
_computing_structure_refinement GSAS
_diffrn_ambient_temperature 298
_diffrn_radiation_polarisn_ratio 0.691
_diffrn_radiation_probe x-ray
_exptl_absorpt_correction_T_max 0.97224
_exptl_absorpt_correction_T_min 0.82523
_exptl_absorpt_process_details
;   GSAS Absorption/surface roughness correction: function number 3
 Surface roughness abs. correction (Suortti)
Terms =     0.69710        0.70000    
Correction is refined.
;
_exptl_crystal_density_diffrn 4.954
_pd_block_id 2024-08-03T23:08|NA3Q2SBO6_VAR_05|ILS|ARL
_pd_calc_method 'Rietveld Refinement'
_pd_char_colour black
_pd_meas_2theta_range_inc 0.02
_pd_meas_2theta_range_max 100.0
_pd_meas_2theta_range_min 12.0
_pd_meas_number_of_points 4401
_pd_meas_scan_method cont
_pd_phase_name 'from E:/SHUKAEV/SCIENTIA/Struct_Analysis/A3M2SbO6/NaLi_MgCoNiCuZn_'
_pd_prep_cool_rate 400
_pd_prep_pressure 100
_pd_prep_temperature 1273
_pd_proc_2theta_range_inc 0.02
_pd_proc_2theta_range_max 100.0
_pd_proc_2theta_range_min 12.0
_pd_proc_info_datetime 2024-08-03T23:08:04
_pd_proc_ls_background_function
;   GSAS Background function number 1 with 14 terms.
 Shifted Chebyshev function of 1st kind
      1:    358.423     2:   -107.152     3:    53.1653     4:   -2.61410    
      5:   -4.20853     6:    13.1187     7:   -3.76348     8:    4.76236    
      9:    7.41239    10:   -10.1185    11:    14.5869    12:   -8.75348    
     13:    6.04395    14:   0.237706    
;
_pd_proc_ls_peak_cutoff 0.00040
_pd_proc_ls_pref_orient_corr
;   March-Dollase
 AXIS  1 Ratio=   0.98334  h= 0.000  k= 1.000  l= 0.000
 Prefered orientation correction range: Min=   0.97511, Max=   1.05171
;
_pd_proc_ls_profile_function
;
 CW Profile function number 3 with  19 terms
 Pseudovoigt profile coefficients as parameterized in
 P. Thompson, D.E. Cox & J.B. Hastings (1987). J. Appl. Cryst.,20,79-83.
 Asymmetry correction of L.W. Finger, D.E. Cox & A. P. Jephcoat (1994).
 J. Appl. Cryst.,27,892-900.
 #1(GU)   =   36.386 #2(GV)   =   94.274 #3(GW)   =   -8.907
 #4(GP)   =    0.599 #5(LX)   =    4.009 #6(LY)   =   10.828
 #7(S/L)  =   0.0309 #8(H/L)  =   0.0006
 #9(trns) =     5.46 #10(shft)=  -3.5671
 #11(stec)=    33.81 #12(ptec)=     5.75 #13(sfec)=     0.00
 #14(L11) =    0.338 #15(L22) =   -0.456 #16(L33) =   -0.182
 #17(L12) =   -0.362 #18(L13) =   -0.366 #19(L23) =    0.200
 Peak tails are ignored  where the intensity is below 0.0004 times the peak
   Aniso. broadening axis   0.0   1.0   0.0
;
_pd_proc_ls_prof_R_factor 0.0494
_pd_proc_ls_prof_wR_expected 0.0488
_pd_proc_ls_prof_wR_factor 0.0637
_pd_proc_number_of_points 4401
_refine_ls_goodness_of_fit_all 1.31
_refine_ls_matrix_type full
_refine_ls_number_parameters 55
_refine_ls_number_restraints 0
_refine_ls_R_Fsqd_factor 0.05857
_refine_ls_shift/su_max 0.06
_refine_ls_shift/su_mean 0.01
_reflns_d_resolution_high 1.007
_reflns_d_resolution_low 5.369
_reflns_limit_h_max 5
_reflns_limit_h_min 0
_reflns_limit_k_max 9
_reflns_limit_k_min 0
_reflns_limit_l_max 5
_reflns_limit_l_min -5
_reflns_number_total 299
_publcif_datablock.id {8454894f-b549-4a1c-ab59-49f5ab691868}

_cod_data_source_file d5dt01771h2.cif
_cod_data_source_block NA3Q2SBO6_VAR_05_publ
_cod_depositor_comments 'Adding full bibliography for 1575503--1575504.cif.'
_cod_original_sg_symbol_Hall '_C 2y'
_cod_database_code 1575503
_gsas_exptl_extinct_corr_t_min 1.00000
_gsas_exptl_extinct_corr_t_max 1.00000
_publcif_funding_html
;
;

loop_
_symmetry_equiv_pos_site_id
_symmetry_equiv_pos_as_xyz
1 +x,+y,+z
2 -x,+y,-z
-1 -x,-y,-z
-2 +x,-y,+z
101 +x+1/2,+y+1/2,+z
102 -x+1/2,+y+1/2,-z
-101 -x+1/2,-y+1/2,-z
-102 +x+1/2,-y+1/2,+z

loop_
_atom_site_type_symbol
_atom_site_label
_atom_site_fract_x
_atom_site_fract_y
_atom_site_fract_z
_atom_site_occupancy
_atom_site_thermal_displace_type
_atom_site_U_iso_or_equiv
_atom_site_symmetry_multiplicity
Mg M1_Mg 0.0 0.6614(5) 0.0 0.17 Uiso 0.0163(6) 4
Co M1_Co 0.0 0.6614(5) 0.0 0.2 Uiso 0.0163(6) 4
Ni M1_Ni 0.0 0.6614(5) 0.0 0.1120(27) Uiso 0.0163(6) 4
Cu M1_Cu 0.0 0.6614(5) 0.0 0.2 Uiso 0.0163(6) 4
Zn M1_Zn 0.0 0.6614(5) 0.0 0.2 Uiso 0.0163(6) 4
Sb Sb1_Sb 0.0 0.0 0.0 0.764(5) Uiso 0.0226(6) 2
O O1 0.2692(22) 0.3393(10) 0.8000(9) 1.0 Uiso 0.0115(18) 8
O O2 0.2228(28) 0.5 0.1989(17) 1.0 Uiso 0.021(4) 4
Na A1_Na 0.0 0.5 0.5 1.0 Uiso 0.045(4) 2
Na A2_Na 0.5 0.3521(9) 0.5 1.0 Uiso 0.0137(17) 4
Sb M1_Sb 0.0 0.6614(5) 0.0 0.1179(27) Uiso 0.0163(6) 4
Ni Sb1_Ni 0.0 0.0 0.0 0.176(5) Uiso 0.0226(6) 2
Mg Sb1_Mg 0.0 0.0 0.0 0.06 Uiso 0.0226(6) 2

loop_
_atom_type_symbol
_atom_type_number_in_cell
_atom_type_scat_dispersion_real
_atom_type_scat_dispersion_imag
_atom_type_scat_Cromer_Mann_a1
_atom_type_scat_Cromer_Mann_a2
_atom_type_scat_Cromer_Mann_a3
_atom_type_scat_Cromer_Mann_a4
_atom_type_scat_Cromer_Mann_b1
_atom_type_scat_Cromer_Mann_b2
_atom_type_scat_Cromer_Mann_b3
_atom_type_scat_Cromer_Mann_b4
_atom_type_scat_Cromer_Mann_c
_atom_type_scat_source
Mg 0.8 0.000 0.000 5.42040 2.82750 2.17350 79.2611 1.22690 0.38080 2.30730 7.19370 0.85840 International_Tables_Vol_C
Co 0.8 0.000 0.000 12.2841 4.27910 7.34090 0.27840 4.00340 13.5359 2.34880 71.1692 1.01180 International_Tables_Vol_C
Ni 0.8 0.000 0.000 12.8376 3.87850 7.29200 0.25650 4.44380 12.1763 2.38000 66.3421 1.03410 International_Tables_Vol_C
Cu 0.8 0.000 0.000 13.3380 3.58280 7.16760 0.24700 5.61580 11.3966 1.67350 64.8126 1.19100 International_Tables_Vol_C
Zn 0.8 0.000 0.000 14.0743 3.26550 7.03180 0.23330 5.16520 10.3163 2.41000 58.7097 1.30410 International_Tables_Vol_C
Sb 2.0 0.000 0.000 19.6418 5.30340 19.0455 0.46070 5.03710 27.9074 2.68270 75.2825 4.59090 International_Tables_Vol_C
O 12.0 0.000 0.000 3.04850 13.2771 2.28680 5.70110 1.54630 0.32390 0.86700 32.9089 0.25080 International_Tables_Vol_C
Na 6.0 0.000 0.000 4.76260 3.28500 3.17360 8.84220 1.26740 0.31360 1.11280 129.424 0.67600 International_Tables_Vol_C

loop_
_diffrn_radiation_wavelength
_diffrn_radiation_wavelength_wt
_diffrn_radiation_type
_diffrn_radiation_wavelength_id
1.540600 1.000 'Cu K\a' 1
1.544400 0.500 'Cu K\a' 2

loop_
_geom_angle_atom_site_label_1
_geom_angle_atom_site_label_2
_geom_angle_atom_site_label_3
_geom_angle
_geom_angle_site_symmetry_1
_geom_angle_site_symmetry_2
_geom_angle_site_symmetry_3
_geom_angle_publ_flag
O1 M1_Mg O1 180.0000(35) -1_566 . -2_564 n
O1 M1_Mg O1 84.77(33) -1_566 . 101_454 n
O1 M1_Mg O1 95.49(31) -1_566 . 102_556 n
O1 M1_Mg O2 94.7(5) -1_566 . 1_555 n
O1 M1_Mg O2 85.1(5) -1_566 . 2_555 n
O1 M1_Mg O1 95.49(31) -2_564 . 101_454 n
O1 M1_Mg O1 84.77(33) -2_564 . 102_556 n
O1 M1_Mg O2 85.1(5) -2_564 . 1_555 n
O1 M1_Mg O2 94.7(5) -2_564 . 2_555 n
O1 M1_Mg O1 80.3(5) 101_454 . 102_556 n
O1 M1_Mg O2 177.72(31) 101_454 . 1_555 n
O1 M1_Mg O2 97.53(33) 101_454 . 2_555 n
O1 M1_Mg O2 97.53(33) 102_556 . 1_555 n
O1 M1_Mg O2 177.72(31) 102_556 . 2_555 n
O2 M1_Mg O2 84.6(5) 1_555 . 2_555 n
O1 Sb1_Sb O1 86.1(5) 101_444 . 102_546 n
O1 Sb1_Sb O1 180.0 101_444 . -101_556 n
O1 Sb1_Sb O1 93.9(5) 101_444 . -102_454 n
O1 Sb1_Sb O2 83.9(4) 101_444 . 101_445 n
O1 Sb1_Sb O2 96.1(4) 101_444 . 102_545 n
O1 Sb1_Sb O1 93.9(5) 102_546 . -101_556 n
O1 Sb1_Sb O1 180.0 102_546 . -102_454 n
O1 Sb1_Sb O2 96.1(4) 102_546 . 101_445 n
O1 Sb1_Sb O2 83.9(4) 102_546 . 102_545 n
O1 Sb1_Sb O1 86.1(5) -101_556 . -102_454 n
O1 Sb1_Sb O2 96.1(4) -101_556 . 101_445 n
O1 Sb1_Sb O2 83.9(4) -101_556 . 102_545 n
O1 Sb1_Sb O2 83.9(4) -102_454 . 101_445 n
O1 Sb1_Sb O2 96.1(4) -102_454 . 102_545 n
O2 Sb1_Sb O2 180.0 101_445 . 102_545 n
M1_Mg O1 M1_Mg 95.23(33) -1_566 . 101_546 n
M1_Mg O1 Sb1_Sb 95.80(33) -1_566 . 101_556 n
M1_Mg O1 A1_Na 91.4(4) -1_566 . 1_555 n
M1_Mg O1 A2_Na 168.3(4) -1_566 . 1_555 n
M1_Mg O1 A2_Na 91.1(4) -1_566 . -101_556 n
M1_Mg O1 Sb1_Sb 96.79(34) 101_546 . 101_556 n
M1_Mg O1 A1_Na 166.9(4) 101_546 . 1_555 n
M1_Mg O1 A2_Na 94.1(5) 101_546 . 1_555 n
M1_Mg O1 A2_Na 86.0(4) 101_546 . -101_556 n
Sb1_Sb O1 A1_Na 93.8(4) 101_556 . 1_555 n
Sb1_Sb O1 A2_Na 90.0(4) 101_556 . 1_555 n
Sb1_Sb O1 A2_Na 172.3(4) 101_556 . -101_556 n
A1_Na O1 A2_Na 78.08(24) 1_555 . 1_555 n
A1_Na O1 A2_Na 82.50(25) 1_555 . -101_556 n
A2_Na O1 A2_Na 82.59(26) 1_555 . -101_556 n
M1_Mg O2 M1_Mg 95.4(5) 1_555 . -1_565 n
M1_Mg O2 Sb1_Sb 95.3(4) 1_555 . 101_555 n
M1_Mg O2 A1_Na 93.4(5) 1_555 . 1_555 n
M1_Mg O2 A2_Na 167.1(4) 1_555 . 1_555 n
M1_Mg O2 A2_Na 95.91(19) 1_555 . -1_666 n
M1_Mg O2 Sb1_Sb 95.3(4) -1_565 . 101_555 n
M1_Mg O2 A1_Na 93.4(5) -1_565 . 1_555 n
M1_Mg O2 A2_Na 95.91(19) -1_565 . 1_555 n
M1_Mg O2 A2_Na 167.1(4) -1_565 . -1_666 n
Sb1_Sb O2 A1_Na 167.1(5) 101_555 . 1_555 n
Sb1_Sb O2 A2_Na 89.9(5) 101_555 . 1_555 n
Sb1_Sb O2 A2_Na 89.9(5) 101_555 . -1_666 n
A1_Na O2 A2_Na 79.69(31) 1_555 . 1_555 n
A1_Na O2 A2_Na 79.69(31) 1_555 . -1_666 n
A2_Na O2 A2_Na 72.2(4) 1_555 . -1_666 n
O1 A1_Na O1 102.5(4) 1_555 . 2_556 n
O1 A1_Na O1 180.0 1_555 . -1_566 n
O1 A1_Na O1 77.5(4) 1_555 . -2_565 n
O1 A1_Na O2 100.72(33) 1_555 . 1_555 n
O1 A1_Na O2 79.28(33) 1_555 . 2_556 n
O1 A1_Na O1 77.5(4) 2_556 . -1_566 n
O1 A1_Na O1 180.0 2_556 . -2_565 n
O1 A1_Na O2 79.28(33) 2_556 . 1_555 n
O1 A1_Na O2 100.72(33) 2_556 . 2_556 n
O1 A1_Na O1 102.5(4) -1_566 . -2_565 n
O1 A1_Na O2 79.28(33) -1_566 . 1_555 n
O1 A1_Na O2 100.72(33) -1_566 . 2_556 n
O1 A1_Na O2 100.72(33) -2_565 . 1_555 n
O1 A1_Na O2 79.28(33) -2_565 . 2_556 n
O2 A1_Na O2 180.0 1_555 . 2_556 n
O1 A2_Na O1 174.4(6) 1_555 . 2_656 n
O1 A2_Na O1 97.41(26) 1_555 . -101_556 n
O1 A2_Na O1 78.64(26) 1_555 . -102_555 n
O1 A2_Na O2 101.4(4) 1_555 . 1_555 n
O1 A2_Na O2 82.0(4) 1_555 . 2_656 n
O1 A2_Na O1 78.64(26) 2_656 . -101_556 n
O1 A2_Na O1 97.41(26) 2_656 . -102_555 n
O1 A2_Na O2 82.0(4) 2_656 . 1_555 n
O1 A2_Na O2 101.4(4) 2_656 . 2_656 n
O1 A2_Na O1 92.5(5) -101_556 . -102_555 n
O1 A2_Na O2 79.84(24) -101_556 . 1_555 n
O1 A2_Na O2 172.3(4) -101_556 . 2_656 n
O1 A2_Na O2 172.3(4) -102_555 . 1_555 n
O1 A2_Na O2 79.84(24) -102_555 . 2_656 n
O2 A2_Na O2 107.8(4) 1_555 . 2_656 n

loop_
_geom_bond_atom_site_label_1
_geom_bond_atom_site_label_2
_geom_bond_distance
_geom_bond_site_symmetry_1
_geom_bond_site_symmetry_2
_geom_bond_publ_flag
M1_Mg O1 2.096(11) . -1_566 n
M1_Mg O1 2.096(11) . -2_564 n
M1_Mg O1 2.147(10) . 101_454 n
M1_Mg O1 2.147(10) . 102_556 n
M1_Mg O2 2.013(8) . 1_555 n
M1_Mg O2 2.013(8) . 2_555 n
Sb1_Sb O1 2.028(9) . 101_444 n
Sb1_Sb O1 2.028(9) . 102_546 n
Sb1_Sb O1 2.028(9) . -101_446 n
Sb1_Sb O1 2.028(9) . -102_344 n
Sb1_Sb O2 2.128(15) . 101_445 n
Sb1_Sb O2 2.128(15) . 102_545 n
A1_Na O1 2.367(8) . 1_555 n
A1_Na O1 2.367(8) . 2_556 n
A1_Na O1 2.367(8) . -1_566 n
A1_Na O1 2.367(8) . -2_565 n
A1_Na O2 2.370(14) . 1_555 n
A1_Na O2 2.370(14) . 2_556 n
A2_Na O1 2.399(10) . 1_555 n
A2_Na O1 2.399(10) . 2_656 n
A2_Na O1 2.553(10) . -101_446 n
A2_Na O1 2.553(10) . -102_445 n
A2_Na O2 2.315(9) . 1_555 n
A2_Na O2 2.315(9) . 2_656 n

loop_
_publcif_info_exptl_table_extra_item
?

loop_
_publcif_info_exptl_table_header_item
?
